data_4067529
loop_
_publ_author_name
'Alvarez, M. Angeles'
'Garc\'ia, M. Esther'
'Garc\'ia-Viv\'o, Daniel'
'Ruiz, Miguel A.'
'Vega, M. Fernanda'

_publ_section_title
;
 Synthesis and Reactivity of the Triply Bonded Binuclear Anion
 [W2(\h5-C5H5)2(\m-PCy2)(\m-CO)2]&#x2212;: Tungsten Makes a Difference
;
_journal_issue 3
_journal_name_full Organometallics
_journal_page_first 512
_journal_paper_doi 10.1021/om9010005
_journal_volume 29
_journal_year 2010
_chemical_compound_source 'synthesis as described'
_chemical_formula_moiety 'C42 H47 O2 P Sn W2, C H2 Cl2'
_chemical_formula_sum 'C43 H49 Cl2 O2 P Sn W2'
_chemical_formula_weight 1186.08
_chemical_name_systematic
;
 ?
;
_space_group_IT_number 2
_symmetry_cell_setting triclinic
_symmetry_Int_Tables_number 2
_symmetry_space_group_name_Hall '-P 1'
_symmetry_space_group_name_H-M 'P -1'
_atom_sites_solution_hydrogens geom
_atom_sites_solution_primary direct
_atom_sites_solution_secondary difmap
_audit_conform_dict_location ftp://ftp.iucr.org/pub/cif_core.dic
_audit_conform_dict_name cif_core.dic
_audit_conform_dict_version 2.3
_audit_creation_method 'WinGX routine CIF_UPDATE'
_cell_angle_alpha 77.1990(10)
_cell_angle_beta 85.4460(10)
_cell_angle_gamma 68.0370(10)
_cell_formula_units_Z 2
_cell_length_a 10.16930(10)
_cell_length_b 11.51920(10)
_cell_length_c 19.3320(2)
_cell_measurement_reflns_used 7413
_cell_measurement_temperature 100(2)
_cell_measurement_theta_max 25.350
_cell_measurement_theta_min 0.407
_cell_measurement_wavelength 0.71073
_cell_volume 2048.03(4)
_computing_cell_refinement 'HKL Scalepack (Otwinowski & Minor, 1997)'
_computing_data_collection 'Collect (Bruker AXS BV, 1997-2004)'
_computing_data_reduction
;
 HKL Denzo and Scalepack (Otwinowski & Minor, 1997) 
;
_computing_molecular_graphics 'Ortep-3 for Windows (Farrugia, 1997)'
_computing_publication_material 'WinGX publication routines (Farrugia, 1999)'
_computing_structure_refinement 'SHELXL-97 (Sheldrick, 1997)'
_computing_structure_solution 'SHELXS-97 (Sheldrick, 1997)'
_diffrn_ambient_temperature 100(2)
_diffrn_measured_fraction_theta_full 0.999
_diffrn_measured_fraction_theta_max 0.999
_diffrn_measurement_device '90 mm CCD camera on \k-goniostat'
_diffrn_measurement_device_type KappaCCD
_diffrn_measurement_method CCD
_diffrn_radiation_monochromator 'horizontally mounted graphite crystal'
_diffrn_radiation_probe x-ray
_diffrn_radiation_source 'fine-focus sealed tube'
_diffrn_radiation_type MoK\a
_diffrn_radiation_wavelength 0.71073
_diffrn_reflns_av_R_equivalents 0.0341
_diffrn_reflns_av_unetI/netI 0.0266
_diffrn_reflns_limit_h_max 12
_diffrn_reflns_limit_h_min -12
_diffrn_reflns_limit_k_max 13
_diffrn_reflns_limit_k_min -13
_diffrn_reflns_limit_l_max 23
_diffrn_reflns_limit_l_min 0
_diffrn_reflns_number 33508
_diffrn_reflns_theta_full 25.24
_diffrn_reflns_theta_max 25.24
_diffrn_reflns_theta_min 1.08
_exptl_absorpt_coefficient_mu 6.413
_exptl_absorpt_correction_T_max 0.28224
_exptl_absorpt_correction_T_min 0.20208
_exptl_absorpt_correction_type multi-scan
_exptl_absorpt_process_details
;
 R.H. Blessing, Acta Cryst. (1995), A51, 33-38
;
_exptl_crystal_colour red
_exptl_crystal_density_diffrn 1.923
_exptl_crystal_density_method 'not measured'
_exptl_crystal_description prism
_exptl_crystal_F_000 1140
_exptl_crystal_size_max 0.25
_exptl_crystal_size_mid 0.2
_exptl_crystal_size_min 0.2
_refine_diff_density_max 1.401
_refine_diff_density_min -2.757
_refine_diff_density_rms 0.571
_refine_ls_extinction_method none
_refine_ls_goodness_of_fit_ref 1.276
_refine_ls_hydrogen_treatment constr
_refine_ls_matrix_type full
_refine_ls_number_parameters 460
_refine_ls_number_reflns 7409
_refine_ls_number_restraints 0
_refine_ls_restrained_S_all 1.276
_refine_ls_R_factor_all 0.0279
_refine_ls_R_factor_gt 0.0212
_refine_ls_shift/su_max 0.001
_refine_ls_shift/su_mean 0
_refine_ls_structure_factor_coef Fsqd
_refine_ls_weighting_details 'calc w=1/[\s^2^(Fo^2^)+(0.0591P)^2^+1.4078P] where P=(Fo^2^+2Fc^2^)/3'
_refine_ls_weighting_scheme calc
_refine_ls_wR_factor_gt 0.0657
_refine_ls_wR_factor_ref 0.0977
_reflns_number_gt 6867
_reflns_number_total 7409
_reflns_threshold_expression >2sigma(I)
_cod_data_source_file om9010005_si_002.cif
_cod_data_source_block compound6
_cod_database_code 4067529

loop_
_symmetry_equiv_pos_as_xyz
'x, y, z'
'-x, -y, -z'

loop_
_atom_site_label
_atom_site_type_symbol
_atom_site_fract_x
_atom_site_fract_y
_atom_site_fract_z
_atom_site_U_iso_or_equiv
_atom_site_adp_type
_atom_site_occupancy
_atom_site_symmetry_multiplicity
_atom_site_calc_flag
_atom_site_refinement_flags
W1 W 0.27644(2) 0.363425(18) 0.286727(10) 0.01202(8) Uani 1 1 d .
W2 W 0.13030(2) 0.273441(19) 0.225601(10) 0.01257(8) Uani 1 1 d .
Sn1 Sn 0.44134(3) 0.16021(3) 0.215412(17) 0.01396(10) Uani 1 1 d .
P1 P 0.03212(13) 0.47795(12) 0.25617(7) 0.0136(3) Uani 1 1 d .
O1 O 0.1815(4) 0.1889(4) 0.4092(2) 0.0224(8) Uani 1 1 d .
O2 O 0.1913(4) 0.4068(4) 0.0743(2) 0.0285(9) Uani 1 1 d .
C1 C 0.2130(5) 0.2519(5) 0.3586(3) 0.0168(11) Uani 1 1 d .
C2 C 0.1718(5) 0.3588(5) 0.1318(3) 0.0194(11) Uani 1 1 d .
C3 C 0.2965(6) 0.5413(5) 0.3206(3) 0.0215(12) Uani 1 1 d .
H3 H 0.2199 0.618 0.3188 0.026 Uiso 1 1 calc R
C4 C 0.3936(6) 0.5105(5) 0.2655(3) 0.0231(12) Uani 1 1 d .
H4 H 0.3926 0.563 0.2213 0.028 Uiso 1 1 calc R
C5 C 0.4940(6) 0.3844(5) 0.2895(3) 0.0209(12) Uani 1 1 d .
H5 H 0.57 0.3399 0.2637 0.025 Uiso 1 1 calc R
C6 C 0.4569(6) 0.3389(5) 0.3601(3) 0.0210(12) Uani 1 1 d .
H6 H 0.5045 0.2593 0.3886 0.025 Uiso 1 1 calc R
C7 C 0.3340(6) 0.4369(6) 0.3791(3) 0.0228(12) Uani 1 1 d .
H7 H 0.2869 0.4329 0.4223 0.027 Uiso 1 1 calc R
C8 C 0.0488(7) 0.1126(6) 0.2811(4) 0.0378(17) Uani 1 1 d .
H8 H 0.0808 0.0664 0.3264 0.045 Uiso 1 1 calc R
C9 C -0.0663(6) 0.2263(6) 0.2656(3) 0.0261(13) Uani 1 1 d .
H9 H -0.1243 0.2695 0.2987 0.031 Uiso 1 1 calc R
C10 C -0.0810(6) 0.2656(6) 0.1915(4) 0.0313(15) Uani 1 1 d .
H10 H -0.1503 0.3384 0.1665 0.038 Uiso 1 1 calc R
C11 C 0.0313(8) 0.1719(8) 0.1620(4) 0.0430(19) Uani 1 1 d .
H11 H 0.0498 0.1726 0.114 0.052 Uiso 1 1 calc R
C12 C 0.1081(6) 0.0789(6) 0.2189(5) 0.0396(18) Uani 1 1 d .
H12 H 0.1867 0.006 0.2151 0.047 Uiso 1 1 calc R
C13 C 0.5921(5) 0.0509(5) 0.3018(3) 0.0163(10) Uani 1 1 d .
C14 C 0.5465(6) 0.0097(5) 0.3694(3) 0.0215(12) Uani 1 1 d .
H14 H 0.45 0.0294 0.3777 0.026 Uiso 1 1 calc R
C15 C 0.6419(6) -0.0601(5) 0.4248(3) 0.0229(12) Uani 1 1 d .
H15 H 0.609 -0.0865 0.4695 0.027 Uiso 1 1 calc R
C16 C 0.7854(6) -0.0902(5) 0.4133(3) 0.0239(12) Uani 1 1 d .
H16 H 0.8495 -0.1356 0.4503 0.029 Uiso 1 1 calc R
C17 C 0.8334(6) -0.0527(6) 0.3466(3) 0.0265(13) Uani 1 1 d .
H17 H 0.9302 -0.0743 0.3385 0.032 Uiso 1 1 calc R
C18 C 0.7377(6) 0.0176(5) 0.2912(3) 0.0208(11) Uani 1 1 d .
H18 H 0.7714 0.0427 0.2465 0.025 Uiso 1 1 calc R
C19 C 0.5603(5) 0.2414(5) 0.1339(3) 0.0173(11) Uani 1 1 d .
C20 C 0.6727(5) 0.1594(5) 0.1014(3) 0.0193(11) Uani 1 1 d .
H20 H 0.6933 0.0716 0.1139 0.023 Uiso 1 1 calc R
C21 C 0.7555(6) 0.2071(6) 0.0498(3) 0.0235(12) Uani 1 1 d .
H21 H 0.8304 0.1513 0.0285 0.028 Uiso 1 1 calc R
C22 C 0.7252(6) 0.3378(6) 0.0310(3) 0.0237(12) Uani 1 1 d .
H22 H 0.7792 0.3699 -0.0034 0.028 Uiso 1 1 calc R
C23 C 0.6152(6) 0.4200(6) 0.0631(3) 0.0251(12) Uani 1 1 d .
H23 H 0.5963 0.5075 0.0513 0.03 Uiso 1 1 calc R
C24 C 0.5323(6) 0.3725(5) 0.1131(3) 0.0214(12) Uani 1 1 d .
H24 H 0.4564 0.4293 0.1334 0.026 Uiso 1 1 calc R
C25 C 0.4414(5) 0.0044(5) 0.1695(3) 0.0175(11) Uani 1 1 d .
C26 C 0.4798(6) -0.1198(5) 0.2094(3) 0.0243(12) Uani 1 1 d .
H26 H 0.5079 -0.1369 0.2564 0.029 Uiso 1 1 calc R
C27 C 0.4770(6) -0.2182(6) 0.1803(4) 0.0324(15) Uani 1 1 d .
H27 H 0.5039 -0.3009 0.2076 0.039 Uiso 1 1 calc R
C28 C 0.4346(6) -0.1944(6) 0.1114(4) 0.0324(15) Uani 1 1 d .
H28 H 0.4299 -0.2603 0.0925 0.039 Uiso 1 1 calc R
C29 C 0.3987(6) -0.0720(6) 0.0698(3) 0.0285(13) Uani 1 1 d .
H29 H 0.3718 -0.0561 0.0227 0.034 Uiso 1 1 calc R
C30 C 0.4029(6) 0.0263(5) 0.0986(3) 0.0228(12) Uani 1 1 d .
H30 H 0.3799 0.108 0.0705 0.027 Uiso 1 1 calc R
C31 C -0.0385(6) 0.6348(5) 0.1934(3) 0.0233(12) Uani 1 1 d .
H31 H -0.1011 0.6955 0.2211 0.028 Uiso 1 1 calc R
C32 C -0.1323(6) 0.6329(6) 0.1344(3) 0.0241(13) Uani 1 1 d .
H32A H -0.0753 0.5736 0.1054 0.029 Uiso 1 1 calc R
H32B H -0.2073 0.6042 0.1559 0.029 Uiso 1 1 calc R
C33 C -0.1980(7) 0.7689(6) 0.0875(4) 0.0354(15) Uani 1 1 d .
H33A H -0.2532 0.766 0.0496 0.042 Uiso 1 1 calc R
H33B H -0.2614 0.8262 0.1159 0.042 Uiso 1 1 calc R
C34 C -0.0860(7) 0.8195(6) 0.0560(3) 0.0351(15) Uani 1 1 d .
H34A H -0.1303 0.905 0.0277 0.042 Uiso 1 1 calc R
H34B H -0.026 0.7653 0.0251 0.042 Uiso 1 1 calc R
C35 C 0.0039(8) 0.8233(6) 0.1140(4) 0.0353(15) Uani 1 1 d .
H35A H -0.0551 0.882 0.1429 0.042 Uiso 1 1 calc R
H35B H 0.077 0.8547 0.0926 0.042 Uiso 1 1 calc R
C36 C 0.0739(6) 0.6884(6) 0.1615(3) 0.0299(14) Uani 1 1 d .
H36A H 0.1391 0.6314 0.1334 0.036 Uiso 1 1 calc R
H36B H 0.1275 0.6938 0.1992 0.036 Uiso 1 1 calc R
C37 C -0.0969(5) 0.4963(5) 0.3307(3) 0.0159(10) Uani 1 1 d .
H37 H -0.0766 0.4103 0.3598 0.019 Uiso 1 1 calc R
C38 C -0.2534(5) 0.5461(5) 0.3077(3) 0.0196(11) Uani 1 1 d .
H38A H -0.2794 0.6323 0.2794 0.024 Uiso 1 1 calc R
H38B H -0.2655 0.4922 0.2786 0.024 Uiso 1 1 calc R
C39 C -0.3503(6) 0.5464(6) 0.3721(3) 0.0218(12) Uani 1 1 d .
H39A H -0.4483 0.5817 0.3564 0.026 Uiso 1 1 calc R
H39B H -0.3301 0.4592 0.398 0.026 Uiso 1 1 calc R
C40 C -0.3298(6) 0.6249(6) 0.4210(3) 0.0230(12) Uani 1 1 d .
H40A H -0.3882 0.619 0.4628 0.028 Uiso 1 1 calc R
H40B H -0.3601 0.7141 0.3969 0.028 Uiso 1 1 calc R
C41 C -0.1750(5) 0.5779(5) 0.4434(3) 0.0201(12) Uani 1 1 d .
H41A H -0.148 0.4921 0.4723 0.024 Uiso 1 1 calc R
H41B H -0.1641 0.6332 0.4719 0.024 Uiso 1 1 calc R
C42 C -0.0773(6) 0.5769(5) 0.3791(3) 0.0188(11) Uani 1 1 d .
H42A H -0.0978 0.6638 0.3527 0.023 Uiso 1 1 calc R
H42B H 0.0206 0.5423 0.395 0.023 Uiso 1 1 calc R
C43 C 0.7566(7) 0.1277(6) 0.5248(3) 0.0344(15) Uani 1 1 d .
H43A H 0.6691 0.1555 0.4984 0.041 Uiso 1 1 calc R
H43B H 0.7918 0.035 0.5382 0.041 Uiso 1 1 calc R
Cl1 Cl 0.88235(19) 0.17544(16) 0.46979(9) 0.0420(4) Uani 1 1 d .
Cl2 Cl 0.72130(18) 0.19163(18) 0.60181(10) 0.0462(4) Uani 1 1 d .

loop_
_atom_site_aniso_label
_atom_site_aniso_U_11
_atom_site_aniso_U_22
_atom_site_aniso_U_33
_atom_site_aniso_U_23
_atom_site_aniso_U_13
_atom_site_aniso_U_12
W1 0.01198(13) 0.01618(13) 0.00936(13) -0.00139(9) -0.00221(8) -0.00709(9)
W2 0.01149(13) 0.01811(13) 0.01003(13) -0.00349(9) -0.00168(9) -0.00690(9)
Sn1 0.01324(18) 0.01772(19) 0.00912(18) -0.00040(14) -0.00058(13) -0.00488(14)
P1 0.0138(6) 0.0160(6) 0.0105(6) 0.0004(5) -0.0035(5) -0.0060(5)
O1 0.023(2) 0.028(2) 0.015(2) 0.0030(16) -0.0003(16) -0.0123(17)
O2 0.029(2) 0.038(2) 0.012(2) 0.0024(17) 0.0008(16) -0.0088(19)
C1 0.013(3) 0.019(3) 0.017(3) -0.004(2) -0.004(2) -0.004(2)
C2 0.016(3) 0.022(3) 0.020(3) -0.006(2) -0.001(2) -0.005(2)
C3 0.018(3) 0.022(3) 0.029(3) -0.008(2) -0.009(2) -0.010(2)
C4 0.022(3) 0.030(3) 0.026(3) -0.005(2) -0.002(2) -0.019(3)
C5 0.015(3) 0.029(3) 0.027(3) -0.011(2) -0.002(2) -0.014(2)
C6 0.019(3) 0.029(3) 0.021(3) -0.006(2) -0.009(2) -0.012(2)
C7 0.021(3) 0.034(3) 0.020(3) -0.012(2) -0.003(2) -0.013(2)
C8 0.051(4) 0.038(4) 0.039(4) 0.007(3) -0.015(3) -0.038(3)
C9 0.026(3) 0.040(3) 0.028(3) -0.017(3) 0.012(2) -0.027(3)
C10 0.020(3) 0.033(3) 0.045(4) -0.001(3) -0.017(3) -0.014(3)
C11 0.056(5) 0.074(5) 0.034(4) -0.035(4) 0.015(3) -0.052(4)
C12 0.015(3) 0.030(3) 0.084(6) -0.028(4) 0.004(3) -0.013(3)
C13 0.018(3) 0.016(2) 0.014(3) -0.001(2) -0.003(2) -0.005(2)
C14 0.023(3) 0.020(3) 0.017(3) -0.002(2) 0.000(2) -0.005(2)
C15 0.031(3) 0.022(3) 0.014(3) -0.003(2) -0.001(2) -0.008(2)
C16 0.030(3) 0.020(3) 0.022(3) 0.001(2) -0.016(2) -0.008(2)
C17 0.021(3) 0.029(3) 0.032(3) 0.002(3) -0.007(2) -0.015(2)
C18 0.022(3) 0.022(3) 0.018(3) 0.000(2) -0.004(2) -0.010(2)
C19 0.015(3) 0.026(3) 0.012(3) -0.003(2) -0.002(2) -0.009(2)
C20 0.020(3) 0.024(3) 0.016(3) -0.003(2) -0.002(2) -0.010(2)
C21 0.019(3) 0.039(3) 0.016(3) -0.011(2) 0.003(2) -0.013(3)
C22 0.021(3) 0.039(3) 0.011(3) 0.006(2) -0.001(2) -0.017(3)
C23 0.024(3) 0.029(3) 0.016(3) 0.007(2) -0.006(2) -0.008(2)
C24 0.019(3) 0.024(3) 0.016(3) 0.001(2) -0.004(2) -0.005(2)
C25 0.011(2) 0.022(3) 0.018(3) -0.004(2) 0.000(2) -0.005(2)
C26 0.020(3) 0.025(3) 0.028(3) 0.002(2) -0.011(2) -0.011(2)
C27 0.025(3) 0.021(3) 0.050(4) 0.002(3) -0.016(3) -0.009(2)
C28 0.022(3) 0.029(3) 0.048(4) -0.017(3) -0.011(3) -0.005(3)
C29 0.021(3) 0.035(3) 0.027(3) -0.013(3) -0.004(2) -0.003(3)
C30 0.022(3) 0.023(3) 0.021(3) -0.006(2) -0.006(2) -0.004(2)
C31 0.026(3) 0.022(3) 0.018(3) 0.004(2) -0.010(2) -0.008(2)
C32 0.017(3) 0.028(3) 0.022(3) 0.004(2) -0.010(2) -0.006(2)
C33 0.026(3) 0.040(4) 0.030(4) 0.005(3) -0.003(3) -0.006(3)
C34 0.039(4) 0.034(3) 0.023(3) 0.010(3) -0.006(3) -0.011(3)
C35 0.044(4) 0.027(3) 0.031(4) 0.007(3) -0.008(3) -0.015(3)
C36 0.029(3) 0.033(3) 0.024(3) 0.000(3) -0.001(3) -0.010(3)
C37 0.013(2) 0.015(2) 0.017(3) -0.003(2) -0.002(2) -0.001(2)
C38 0.016(3) 0.025(3) 0.021(3) -0.009(2) -0.004(2) -0.008(2)
C39 0.014(3) 0.029(3) 0.024(3) -0.012(2) 0.001(2) -0.007(2)
C40 0.022(3) 0.030(3) 0.018(3) -0.008(2) 0.000(2) -0.009(2)
C41 0.016(3) 0.024(3) 0.021(3) -0.009(2) -0.003(2) -0.005(2)
C42 0.018(3) 0.022(3) 0.019(3) -0.004(2) -0.004(2) -0.009(2)
C43 0.041(4) 0.038(4) 0.031(4) -0.007(3) -0.004(3) -0.022(3)
Cl1 0.0493(10) 0.0366(9) 0.0390(10) 0.0028(7) -0.0005(8) -0.0202(8)
Cl2 0.0366(9) 0.0506(10) 0.0521(11) -0.0300(9) 0.0005(8) -0.0061(8)

loop_
_atom_type_symbol
_atom_type_description
_atom_type_scat_dispersion_real
_atom_type_scat_dispersion_imag
_atom_type_scat_source
C C 0.0033 0.0016 'International Tables Vol C Tables 4.2.6.8 and 6.1.1.4'
H H 0 0 'International Tables Vol C Tables 4.2.6.8 and 6.1.1.4'
O O 0.0106 0.006 'International Tables Vol C Tables 4.2.6.8 and 6.1.1.4'
P P 0.1023 0.0942 'International Tables Vol C Tables 4.2.6.8 and 6.1.1.4'
Sn Sn -0.6537 1.4246 'International Tables Vol C Tables 4.2.6.8 and 6.1.1.4'
W W -0.849 6.8722 'International Tables Vol C Tables 4.2.6.8 and 6.1.1.4'
Cl Cl 0.1484 0.1585 'International Tables Vol C Tables 4.2.6.8 and 6.1.1.4'

loop_
_geom_angle_atom_site_label_1
_geom_angle_atom_site_label_2
_geom_angle_atom_site_label_3
_geom_angle
C1 W1 C6 90.3(2)
C1 W1 C5 123.9(2)
C6 W1 C5 35.9(2)
C1 W1 C7 86.7(2)
C6 W1 C7 35.75(19)
C5 W1 C7 59.2(2)
C1 W1 C4 144.8(2)
C6 W1 C4 59.1(2)
C5 W1 C4 35.45(19)
C7 W1 C4 58.4(2)
C1 W1 C3 116.3(2)
C6 W1 C3 58.72(19)
C5 W1 C3 58.44(19)
C7 W1 C3 35.0(2)
C4 W1 C3 34.5(2)
C1 W1 P1 86.32(15)
C6 W1 P1 145.22(14)
C5 W1 P1 143.88(15)
C7 W1 P1 109.47(14)
C4 W1 P1 108.46(14)
C3 W1 P1 92.13(13)
C1 W1 W2 72.03(15)
C6 W1 W2 152.19(14)
C5 W1 W2 144.71(14)
C7 W1 W2 154.83(15)
C4 W1 W2 142.86(14)
C3 W1 W2 148.48(13)
P1 W1 W2 57.08(3)
C1 W1 Sn1 93.14(15)
C6 W1 Sn1 95.71(14)
C5 W1 Sn1 81.86(14)
C7 W1 Sn1 131.40(14)
C4 W1 Sn1 105.95(14)
C3 W1 Sn1 139.00(14)
P1 W1 Sn1 119.03(3)
W2 W1 Sn1 64.956(9)
C2 W2 C9 130.2(2)
C2 W2 C8 142.0(2)
C9 W2 C8 34.8(2)
C2 W2 C10 95.3(2)
C9 W2 C10 35.3(2)
C8 W2 C10 58.1(2)
C2 W2 C12 110.2(3)
C9 W2 C12 57.4(2)
C8 W2 C12 34.0(3)
C10 W2 C12 57.8(2)
C2 W2 C11 85.0(2)
C9 W2 C11 58.3(2)
C8 W2 C11 57.4(2)
C10 W2 C11 35.4(2)
C12 W2 C11 34.4(3)
C2 W2 P1 87.85(16)
C9 W2 P1 92.16(15)
C8 W2 P1 119.8(2)
C10 W2 P1 97.45(16)
C12 W2 P1 149.55(16)
C11 W2 P1 130.7(2)
C2 W2 W1 91.34(15)
C9 W2 W1 129.37(14)
C8 W2 W1 124.86(16)
C10 W2 W1 153.74(17)
C12 W2 W1 141.81(18)
C11 W2 W1 170.81(18)
P1 W2 W1 57.39(3)
C2 W2 Sn1 76.08(15)
C9 W2 Sn1 143.14(16)
C8 W2 Sn1 108.32(18)
C10 W2 Sn1 143.71(17)
C12 W2 Sn1 91.65(15)
C11 W2 Sn1 108.35(19)
P1 W2 Sn1 117.02(3)
W1 W2 Sn1 62.532(9)
C19 Sn1 C25 99.0(2)
C19 Sn1 C13 105.11(19)
C25 Sn1 C13 99.39(19)
C19 Sn1 W1 106.04(14)
C25 Sn1 W1 145.96(13)
C13 Sn1 W1 96.01(13)
C19 Sn1 W2 122.49(13)
C25 Sn1 W2 94.53(13)
C13 Sn1 W2 127.32(14)
W1 Sn1 W2 52.512(8)
C31 P1 C37 103.4(3)
C31 P1 W2 126.29(19)
C37 P1 W2 117.24(17)
C31 P1 W1 124.85(19)
C37 P1 W1 116.96(16)
W2 P1 W1 65.53(3)
O1 C1 W1 171.0(4)
O2 C2 W2 175.8(5)
C4 C3 C7 109.0(5)
C4 C3 W1 72.6(3)
C7 C3 W1 71.4(3)
C4 C3 H3 125.5
C7 C3 H3 125.5
W1 C3 H3 122.2
C3 C4 C5 107.8(5)
C3 C4 W1 72.8(3)
C5 C4 W1 70.6(3)
C3 C4 H4 126.1
C5 C4 H4 126.1
W1 C4 H4 122.2
C6 C5 C4 107.7(5)
C6 C5 W1 71.5(3)
C4 C5 W1 73.9(3)
C6 C5 H5 126.1
C4 C5 H5 126.1
W1 C5 H5 120.3
C5 C6 C7 107.8(5)
C5 C6 W1 72.7(3)
C7 C6 W1 73.4(3)
C5 C6 H6 126.1
C7 C6 H6 126.1
W1 C6 H6 119.7
C3 C7 C6 107.6(5)
C3 C7 W1 73.7(3)
C6 C7 W1 70.9(3)
C3 C7 H7 126.2
C6 C7 H7 126.2
W1 C7 H7 121
C12 C8 C9 109.0(6)
C12 C8 W2 74.8(4)
C9 C8 W2 71.5(3)
C12 C8 H8 125.5
C9 C8 H8 125.5
W2 C8 H8 119.9
C8 C9 C10 108.5(6)
C8 C9 W2 73.7(3)
C10 C9 W2 73.9(3)
C8 C9 H9 125.8
C10 C9 H9 125.8
W2 C9 H9 118.6
C9 C10 C11 106.6(6)
C9 C10 W2 70.8(3)
C11 C10 W2 73.5(3)
C9 C10 H10 126.7
C11 C10 H10 126.7
W2 C10 H10 120.8
C12 C11 C10 107.0(6)
C12 C11 W2 72.8(4)
C10 C11 W2 71.1(3)
C12 C11 H11 126.5
C10 C11 H11 126.5
W2 C11 H11 121.4
C8 C12 C11 109.0(6)
C8 C12 W2 71.3(3)
C11 C12 W2 72.9(4)
C8 C12 H12 125.5
C11 C12 H12 125.5
W2 C12 H12 122
C18 C13 C14 117.5(5)
C18 C13 Sn1 121.4(4)
C14 C13 Sn1 121.2(4)
C15 C14 C13 121.6(5)
C15 C14 H14 119.2
C13 C14 H14 119.2
C16 C15 C14 119.8(5)
C16 C15 H15 120.1
C14 C15 H15 120.1
C17 C16 C15 119.7(5)
C17 C16 H16 120.1
C15 C16 H16 120.1
C16 C17 C18 120.3(5)
C16 C17 H17 119.8
C18 C17 H17 119.8
C17 C18 C13 121.0(5)
C17 C18 H18 119.5
C13 C18 H18 119.5
C20 C19 C24 117.7(5)
C20 C19 Sn1 118.9(4)
C24 C19 Sn1 123.4(4)
C19 C20 C21 121.0(5)
C19 C20 H20 119.5
C21 C20 H20 119.5
C22 C21 C20 119.7(5)
C22 C21 H21 120.1
C20 C21 H21 120.1
C23 C22 C21 119.9(5)
C23 C22 H22 120
C21 C22 H22 120
C22 C23 C24 120.1(5)
C22 C23 H23 120
C24 C23 H23 120
C23 C24 C19 121.6(5)
C23 C24 H24 119.2
C19 C24 H24 119.2
C26 C25 C30 118.0(5)
C26 C25 Sn1 121.3(4)
C30 C25 Sn1 120.7(4)
C27 C26 C25 121.0(5)
C27 C26 H26 119.5
C25 C26 H26 119.5
C28 C27 C26 120.2(6)
C28 C27 H27 119.9
C26 C27 H27 119.9
C27 C28 C29 120.1(6)
C27 C28 H28 120
C29 C28 H28 120
C30 C29 C28 119.8(6)
C30 C29 H29 120.1
C28 C29 H29 120.1
C29 C30 C25 120.8(5)
C29 C30 H30 119.6
C25 C30 H30 119.6
C36 C31 C32 110.8(5)
C36 C31 P1 114.3(4)
C32 C31 P1 112.3(4)
C36 C31 H31 106.3
C32 C31 H31 106.3
P1 C31 H31 106.3
C33 C32 C31 110.0(5)
C33 C32 H32A 109.7
C31 C32 H32A 109.7
C33 C32 H32B 109.7
C31 C32 H32B 109.7
H32A C32 H32B 108.2
C34 C33 C32 111.4(5)
C34 C33 H33A 109.3
C32 C33 H33A 109.3
C34 C33 H33B 109.3
C32 C33 H33B 109.3
H33A C33 H33B 108
C33 C34 C35 110.6(5)
C33 C34 H34A 109.5
C35 C34 H34A 109.5
C33 C34 H34B 109.5
C35 C34 H34B 109.5
H34A C34 H34B 108.1
C34 C35 C36 111.0(5)
C34 C35 H35A 109.4
C36 C35 H35A 109.4
C34 C35 H35B 109.4
C36 C35 H35B 109.4
H35A C35 H35B 108
C31 C36 C35 110.4(5)
C31 C36 H36A 109.6
C35 C36 H36A 109.6
C31 C36 H36B 109.6
C35 C36 H36B 109.6
H36A C36 H36B 108.1
C42 C37 C38 110.1(4)
C42 C37 P1 112.9(4)
C38 C37 P1 114.5(4)
C42 C37 H37 106.2
C38 C37 H37 106.2
P1 C37 H37 106.2
C39 C38 C37 110.9(4)
C39 C38 H38A 109.5
C37 C38 H38A 109.5
C39 C38 H38B 109.5
C37 C38 H38B 109.5
H38A C38 H38B 108
C40 C39 C38 111.2(5)
C40 C39 H39A 109.4
C38 C39 H39A 109.4
C40 C39 H39B 109.4
C38 C39 H39B 109.4
H39A C39 H39B 108
C39 C40 C41 111.2(4)
C39 C40 H40A 109.4
C41 C40 H40A 109.4
C39 C40 H40B 109.4
C41 C40 H40B 109.4
H40A C40 H40B 108
C40 C41 C42 111.5(4)
C40 C41 H41A 109.3
C42 C41 H41A 109.3
C40 C41 H41B 109.3
C42 C41 H41B 109.3
H41A C41 H41B 108
C37 C42 C41 111.0(4)
C37 C42 H42A 109.4
C41 C42 H42A 109.4
C37 C42 H42B 109.4
C41 C42 H42B 109.4
H42A C42 H42B 108
Cl2 C43 Cl1 112.1(3)
Cl2 C43 H43A 109.2
Cl1 C43 H43A 109.2
Cl2 C43 H43B 109.2
Cl1 C43 H43B 109.2
H43A C43 H43B 107.9

loop_
_geom_bond_atom_site_label_1
_geom_bond_atom_site_label_2
_geom_bond_distance
W1 C1 1.920(5)
W1 C6 2.304(5)
W1 C5 2.320(5)
W1 C7 2.336(5)
W1 C4 2.363(5)
W1 C3 2.366(5)
W1 P1 2.3871(13)
W1 W2 2.5794(3)
W1 Sn1 2.8843(4)
W2 C2 1.958(6)
W2 C9 2.296(5)
W2 C8 2.323(6)
W2 C10 2.336(5)
W2 C12 2.367(6)
W2 C11 2.368(6)
W2 P1 2.3790(13)
W2 Sn1 2.9451(4)
Sn1 C19 2.171(5)
Sn1 C25 2.171(5)
Sn1 C13 2.181(5)
P1 C31 1.858(5)
P1 C37 1.862(5)
O1 C1 1.182(7)
O2 C2 1.164(7)
C3 C4 1.404(8)
C3 C7 1.413(8)
C3 H3 0.93
C4 C5 1.426(8)
C4 H4 0.93
C5 C6 1.424(8)
C5 H5 0.93
C6 C7 1.425(8)
C6 H6 0.93
C7 H7 0.93
C8 C12 1.370(10)
C8 C9 1.382(9)
C8 H8 0.93
C9 C10 1.407(9)
C9 H9 0.93
C10 C11 1.429(10)
C10 H10 0.93
C11 C12 1.398(11)
C11 H11 0.93
C12 H12 0.93
C13 C18 1.394(8)
C13 C14 1.394(8)
C14 C15 1.391(8)
C14 H14 0.93
C15 C16 1.380(8)
C15 H15 0.93
C16 C17 1.377(8)
C16 H16 0.93
C17 C18 1.393(8)
C17 H17 0.93
C18 H18 0.93
C19 C20 1.391(8)
C19 C24 1.397(8)
C20 C21 1.405(8)
C20 H20 0.93
C21 C22 1.386(8)
C21 H21 0.93
C22 C23 1.375(8)
C22 H22 0.93
C23 C24 1.388(8)
C23 H23 0.93
C24 H24 0.93
C25 C26 1.390(8)
C25 C30 1.397(8)
C26 C27 1.384(8)
C26 H26 0.93
C27 C28 1.369(9)
C27 H27 0.93
C28 C29 1.388(9)
C28 H28 0.93
C29 C30 1.384(8)
C29 H29 0.93
C30 H30 0.93
C31 C36 1.522(8)
C31 C32 1.552(7)
C31 H31 0.98
C32 C33 1.552(8)
C32 H32A 0.97
C32 H32B 0.97
C33 C34 1.495(9)
C33 H33A 0.97
C33 H33B 0.97
C34 C35 1.519(9)
C34 H34A 0.97
C34 H34B 0.97
C35 C36 1.552(8)
C35 H35A 0.97
C35 H35B 0.97
C36 H36A 0.97
C36 H36B 0.97
C37 C42 1.527(7)
C37 C38 1.541(7)
C37 H37 0.98
C38 C39 1.526(8)
C38 H38A 0.97
C38 H38B 0.97
C39 C40 1.519(7)
C39 H39A 0.97
C39 H39B 0.97
C40 C41 1.525(7)
C40 H40A 0.97
C40 H40B 0.97
C41 C42 1.528(8)
C41 H41A 0.97
C41 H41B 0.97
C42 H42A 0.97
C42 H42B 0.97
C43 Cl2 1.759(7)
C43 Cl1 1.767(7)
C43 H43A 0.97
C43 H43B 0.97
